data_7153044
loop_
_publ_author_name
'Aitken, Harry R. M.'
'Furkert, Daniel P.'
'Hubert, Jonathan G.'
'Wood, James M.'
'Brimble, Margaret A.'

_publ_section_title
;
 Enantioselective access to benzannulated spiroketals using a chiral
 sulfoxide auxiliary.
;
_journal_issue 31
_journal_name_full 'Organic &amp; biomolecular chemistry'
_journal_page_first 5147
_journal_page_last 5155
_journal_paper_doi 10.1039/c3ob41065j
_journal_volume 11
_journal_year 2013
_chemical_formula_sum 'C20 H22 O3 S'
_chemical_formula_weight 342.44
_chemical_name_systematic
;
 ?
;
_space_group_IT_number 19
_symmetry_space_group_name_Hall 'P 2ac 2ab'
_symmetry_space_group_name_H-M 'P 21 21 21'
_atom_sites_solution_hydrogens geom
_atom_sites_solution_primary direct
_atom_sites_solution_secondary difmap
_audit_creation_method SHELXL-97
_cell_angle_alpha 90.00
_cell_angle_beta 90.00
_cell_angle_gamma 90.00
_cell_formula_units_Z 4
_cell_length_a 10.3509(6)
_cell_length_b 11.7545(7)
_cell_length_c 15.0554(9)
_cell_measurement_temperature 293(2)
_cell_volume 1831.79(19)
_computing_structure_refinement 'SHELXL-97 (Sheldrick, 2008)'
_diffrn_ambient_temperature 293(2)
_diffrn_measured_fraction_theta_full 0.998
_diffrn_measured_fraction_theta_max 0.998
_diffrn_radiation_monochromator graphite
_diffrn_radiation_source 'fine-focus sealed tube'
_diffrn_radiation_type MoK\a
_diffrn_radiation_wavelength 0.71073
_diffrn_reflns_av_R_equivalents 0.0429
_diffrn_reflns_av_sigmaI/netI 0.0530
_diffrn_reflns_limit_h_max 13
_diffrn_reflns_limit_h_min -13
_diffrn_reflns_limit_k_max 15
_diffrn_reflns_limit_k_min -14
_diffrn_reflns_limit_l_max 19
_diffrn_reflns_limit_l_min -15
_diffrn_reflns_number 13190
_diffrn_reflns_theta_full 27.96
_diffrn_reflns_theta_max 27.96
_diffrn_reflns_theta_min 2.20
_exptl_absorpt_coefficient_mu 0.191
_exptl_crystal_density_diffrn 1.242
_exptl_crystal_density_method 'not measured'
_exptl_crystal_F_000 728
_refine_diff_density_max 0.231
_refine_diff_density_min -0.205
_refine_diff_density_rms 0.042
_refine_ls_abs_structure_details 'Flack H D (1983), Acta Cryst. A39, 876-881'
_refine_ls_abs_structure_Flack -0.01(6)
_refine_ls_extinction_method none
_refine_ls_goodness_of_fit_ref 1.037
_refine_ls_hydrogen_treatment mixed
_refine_ls_matrix_type full
_refine_ls_number_parameters 220
_refine_ls_number_reflns 4373
_refine_ls_number_restraints 0
_refine_ls_restrained_S_all 1.037
_refine_ls_R_factor_all 0.0483
_refine_ls_R_factor_gt 0.0378
_refine_ls_shift/su_max 0.000
_refine_ls_shift/su_mean 0.000
_refine_ls_structure_factor_coef Fsqd
_refine_ls_weighting_details 'calc w=1/[\s^2^(Fo^2^)+(0.0352P)^2^+0.1240P] where P=(Fo^2^+2Fc^2^)/3'
_refine_ls_weighting_scheme calc
_refine_ls_wR_factor_gt 0.0793
_refine_ls_wR_factor_ref 0.0840
_reflns_number_gt 3769
_reflns_number_total 4373
_reflns_threshold_expression >2\s(I)
_cod_data_source_file c3ob41065j.txt
_cod_data_source_block ha60e_0m
_cod_database_code 7153044

loop_
_symmetry_equiv_pos_as_xyz
'x, y, z'
'-x+1/2, -y, z+1/2'
'x+1/2, -y+1/2, -z'
'-x, y+1/2, -z+1/2'

loop_
_atom_site_label
_atom_site_type_symbol
_atom_site_fract_x
_atom_site_fract_y
_atom_site_fract_z
_atom_site_U_iso_or_equiv
_atom_site_adp_type
_atom_site_occupancy
_atom_site_symmetry_multiplicity
_atom_site_calc_flag
_atom_site_refinement_flags
C1 C 0.18482(19) 0.24907(18) 0.14631(15) 0.0388(5) Uani 1 1 d .
H1 H 0.2095 0.3064 0.1854 0.047 Uiso 1 1 calc R
C2 C 0.1921(2) 0.2638(2) 0.05434(17) 0.0563(7) Uani 1 1 d .
H2 H 0.2230 0.3319 0.0312 0.068 Uiso 1 1 calc R
C3 C 0.1542(3) 0.1787(2) -0.00194(17) 0.0628(8) Uani 1 1 d .
H3 H 0.1588 0.1903 -0.0630 0.075 Uiso 1 1 calc R
C4 C 0.1092(2) 0.0756(2) 0.03042(15) 0.0506(7) Uani 1 1 d .
H4 H 0.0849 0.0181 -0.0086 0.061 Uiso 1 1 calc R
C5 C 0.10064(18) 0.05913(17) 0.12099(12) 0.0317(4) Uani 1 1 d .
C6 C 0.13963(17) 0.14632(16) 0.17642(13) 0.0280(4) Uani 1 1 d .
C7 C 0.06143(19) -0.03963(17) 0.17817(13) 0.0317(4) Uani 1 1 d .
H7A H 0.1261 -0.0994 0.1772 0.038 Uiso 1 1 calc R
H7B H -0.0211 -0.0708 0.1597 0.038 Uiso 1 1 calc R
C8 C 0.05215(15) 0.01606(14) 0.27013(12) 0.0228(4) Uani 1 1 d .
C9 C 0.09441(17) -0.05272(15) 0.34888(12) 0.0276(4) Uani 1 1 d .
H9A H 0.1838 -0.0756 0.3412 0.033 Uiso 1 1 calc R
H9B H 0.0422 -0.1210 0.3529 0.033 Uiso 1 1 calc R
C10 C 0.08106(17) 0.01588(17) 0.43474(12) 0.0293(4) Uani 1 1 d .
H10A H 0.0836 -0.0355 0.4851 0.035 Uiso 1 1 calc R
H10B H 0.1535 0.0678 0.4399 0.035 Uiso 1 1 calc R
C11 C -0.04395(16) 0.08314(15) 0.43698(12) 0.0237(4) Uani 1 1 d .
C12 C -0.11357(15) 0.10038(14) 0.35886(11) 0.0206(4) Uani 1 1 d .
C13 C -0.22489(15) 0.16849(14) 0.35905(11) 0.0207(4) Uani 1 1 d .
C14 C -0.26717(16) 0.21880(16) 0.43663(12) 0.0270(4) Uani 1 1 d .
H14 H -0.3398 0.2654 0.4362 0.032 Uiso 1 1 calc R
C15 C -0.20062(17) 0.19940(16) 0.51540(12) 0.0292(4) Uani 1 1 d .
H15 H -0.2300 0.2308 0.5684 0.035 Uiso 1 1 calc R
C16 C -0.08966(17) 0.13258(16) 0.51419(12) 0.0270(4) Uani 1 1 d .
H16 H -0.0449 0.1208 0.5669 0.032 Uiso 1 1 calc R
C17 C -0.43579(14) 0.09885(13) 0.25238(13) 0.0235(4) Uani 1 1 d .
C18 C -0.37801(17) -0.01942(14) 0.26203(14) 0.0326(4) Uani 1 1 d .
H18A H -0.3437 -0.0283 0.3209 0.049 Uiso 1 1 calc R
H18B H -0.3100 -0.0291 0.2194 0.049 Uiso 1 1 calc R
H18C H -0.4438 -0.0755 0.2520 0.049 Uiso 1 1 calc R
C19 C -0.53356(18) 0.12698(19) 0.32411(13) 0.0336(5) Uani 1 1 d .
H19A H -0.5623 0.2041 0.3170 0.050 Uiso 1 1 calc R
H19B H -0.4942 0.1182 0.3814 0.050 Uiso 1 1 calc R
H19C H -0.6061 0.0765 0.3193 0.050 Uiso 1 1 calc R
C20 C -0.49641(17) 0.11496(18) 0.16064(13) 0.0310(5) Uani 1 1 d .
H20A H -0.5675 0.0632 0.1538 0.046 Uiso 1 1 calc R
H20B H -0.4329 0.1000 0.1157 0.046 Uiso 1 1 calc R
H20C H -0.5269 0.1917 0.1549 0.046 Uiso 1 1 calc R
O1 O 0.12942(10) 0.11840(9) 0.26535(8) 0.0246(3) Uani 1 1 d .
O2 O -0.08055(10) 0.05159(10) 0.27909(7) 0.0230(3) Uani 1 1 d .
O3 O -0.36320(11) 0.31846(10) 0.26974(9) 0.0313(3) Uani 1 1 d .
S S -0.30132(3) 0.20416(3) 0.25505(3) 0.02169(10) Uani 1 1 d .

loop_
_atom_site_aniso_label
_atom_site_aniso_U_11
_atom_site_aniso_U_22
_atom_site_aniso_U_33
_atom_site_aniso_U_23
_atom_site_aniso_U_13
_atom_site_aniso_U_12
C1 0.0287(10) 0.0357(11) 0.0519(13) 0.0126(11) 0.0091(9) 0.0053(9)
C2 0.0545(14) 0.0547(15) 0.0597(16) 0.0301(14) 0.0271(13) 0.0240(12)
C3 0.0792(18) 0.0733(19) 0.0359(13) 0.0232(14) 0.0247(12) 0.0465(16)
C4 0.0618(15) 0.0586(15) 0.0315(12) -0.0060(12) 0.0054(11) 0.0340(13)
C5 0.0289(9) 0.0382(11) 0.0281(10) 0.0007(10) 0.0053(8) 0.0158(9)
C6 0.0211(8) 0.0313(10) 0.0315(11) 0.0069(9) 0.0039(7) 0.0083(8)
C7 0.0302(10) 0.0285(10) 0.0363(11) -0.0075(10) -0.0015(8) 0.0093(8)
C8 0.0162(7) 0.0222(8) 0.0300(10) -0.0023(8) -0.0011(7) -0.0002(6)
C9 0.0206(9) 0.0240(9) 0.0381(11) 0.0053(9) 0.0021(8) 0.0020(8)
C10 0.0249(9) 0.0356(11) 0.0273(10) 0.0057(9) -0.0034(8) 0.0061(8)
C11 0.0183(8) 0.0246(9) 0.0281(10) 0.0042(8) -0.0013(7) -0.0014(7)
C12 0.0182(8) 0.0200(8) 0.0235(9) 0.0002(8) 0.0015(7) -0.0032(6)
C13 0.0170(8) 0.0203(8) 0.0247(9) -0.0012(8) -0.0025(6) -0.0027(6)
C14 0.0191(8) 0.0273(10) 0.0345(10) -0.0048(9) -0.0022(7) 0.0012(7)
C15 0.0257(9) 0.0345(10) 0.0275(9) -0.0081(9) -0.0008(7) -0.0002(9)
C16 0.0237(8) 0.0324(10) 0.0250(9) 0.0021(9) -0.0050(7) -0.0032(8)
C17 0.0179(7) 0.0254(8) 0.0271(9) -0.0022(9) -0.0020(7) -0.0037(6)
C18 0.0299(9) 0.0242(9) 0.0437(12) -0.0013(10) -0.0068(9) -0.0075(7)
C19 0.0247(9) 0.0463(12) 0.0299(11) -0.0042(10) 0.0042(8) -0.0106(9)
C20 0.0241(10) 0.0382(12) 0.0306(11) -0.0027(10) -0.0062(8) -0.0012(8)
O1 0.0211(6) 0.0244(6) 0.0282(7) 0.0022(6) -0.0002(5) -0.0024(5)
O2 0.0165(5) 0.0262(6) 0.0262(7) -0.0031(6) -0.0010(5) 0.0023(5)
O3 0.0289(6) 0.0217(6) 0.0434(8) 0.0006(6) -0.0088(6) 0.0041(5)
S 0.01817(18) 0.02046(19) 0.0264(2) 0.0024(2) -0.00262(17) -0.00021(15)

loop_
_atom_type_symbol
_atom_type_description
_atom_type_scat_dispersion_real
_atom_type_scat_dispersion_imag
_atom_type_scat_source
C C 0.0033 0.0016 'International Tables Vol C Tables 4.2.6.8 and 6.1.1.4'
H H 0.0000 0.0000 'International Tables Vol C Tables 4.2.6.8 and 6.1.1.4'
O O 0.0106 0.0060 'International Tables Vol C Tables 4.2.6.8 and 6.1.1.4'
S S 0.1246 0.1234 'International Tables Vol C Tables 4.2.6.8 and 6.1.1.4'

loop_
_geom_angle_atom_site_label_1
_geom_angle_atom_site_label_2
_geom_angle_atom_site_label_3
_geom_angle
C6 C1 C2 117.0(2)
C3 C2 C1 120.5(2)
C2 C3 C4 121.2(2)
C5 C4 C3 119.4(2)
C4 C5 C6 118.3(2)
C4 C5 C7 133.8(2)
C6 C5 C7 107.83(16)
C1 C6 C5 123.56(19)
C1 C6 O1 123.70(18)
C5 C6 O1 112.73(16)
C5 C7 C8 101.80(15)
O2 C8 O1 106.88(12)
O2 C8 C9 111.10(14)
O1 C8 C9 109.04(13)
O2 C8 C7 105.53(13)
O1 C8 C7 105.98(14)
C9 C8 C7 117.70(14)
C8 C9 C10 110.94(14)
C11 C10 C9 111.76(15)
C16 C11 C12 118.10(16)
C16 C11 C10 121.98(16)
C12 C11 C10 119.87(16)
O2 C12 C11 123.23(15)
O2 C12 C13 116.38(14)
C11 C12 C13 120.38(16)
C14 C13 C12 120.43(15)
C14 C13 S 119.73(13)
C12 C13 S 119.41(13)
C13 C14 C15 119.63(16)
C14 C15 C16 119.37(16)
C11 C16 C15 122.04(16)
C19 C17 C18 113.19(17)
C19 C17 C20 110.03(15)
C18 C17 C20 111.17(16)
C19 C17 S 109.77(12)
C18 C17 S 108.16(11)
C20 C17 S 104.11(12)
C6 O1 C8 106.73(13)
C12 O2 C8 116.08(12)
O3 S C13 105.46(7)
O3 S C17 106.17(7)
C13 S C17 101.07(8)

loop_
_geom_bond_atom_site_label_1
_geom_bond_atom_site_label_2
_geom_bond_distance
C1 C6 1.372(3)
C1 C2 1.397(3)
C2 C3 1.368(4)
C3 C4 1.387(4)
C4 C5 1.380(3)
C5 C6 1.382(3)
C5 C7 1.501(3)
C6 O1 1.383(2)
C7 C8 1.534(3)
C8 O2 1.4419(19)
C8 O1 1.4464(19)
C8 C9 1.500(2)
C9 C10 1.530(3)
C10 C11 1.517(2)
C11 C16 1.383(3)
C11 C12 1.394(2)
C12 O2 1.374(2)
C12 C13 1.403(2)
C13 C14 1.380(2)
C13 S 1.8037(17)
C14 C15 1.390(2)
C15 C16 1.392(3)
C17 C19 1.516(3)
C17 C18 1.520(2)
C17 C20 1.529(3)
C17 S 1.8632(15)
O3 S 1.5047(12)
